data_7029233
loop_
_publ_author_name
'Ni, Jun'
'Wang, You-Gui'
'Wang, Hui-Hui'
'Xu, Liang'
'Zhao, Yan-Qiu'
'Pan, Yu-Zhen'
'Zhang, Jian-Jun'

_publ_section_title
;
 Thermo- and mechanical-grinding-triggered color and luminescence switches
 of the diimine-platinum(II) complex with 4-bromo-2,2'-bipyridine.
;
_journal_issue 1
_journal_name_full 'Dalton transactions (Cambridge, England : 2003)'
_journal_page_first 352
_journal_page_last 360
_journal_paper_doi 10.1039/c3dt51936h
_journal_volume 43
_journal_year 2014
_chemical_formula_moiety 'C26 H17 Br N2 Pt, 2(C H2 Cl2)'
_chemical_formula_sum 'C28 H21 Br Cl4 N2 Pt'
_chemical_formula_weight 802.27
_chemical_name_systematic
; 
 ? 
;
_space_group_IT_number 14
_symmetry_cell_setting monoclinic
_symmetry_space_group_name_Hall '-P 2ybc'
_symmetry_space_group_name_H-M 'P 1 21/c 1'
_atom_sites_solution_hydrogens geom
_atom_sites_solution_primary direct
_atom_sites_solution_secondary difmap
_audit_creation_method SHELXL-97
_cell_angle_alpha 90.00
_cell_angle_beta 95.756(2)
_cell_angle_gamma 90.00
_cell_formula_units_Z 4
_cell_length_a 7.684(2)
_cell_length_b 22.104(3)
_cell_length_c 17.567(3)
_cell_measurement_reflns_used 2517
_cell_measurement_temperature 296(2)
_cell_measurement_theta_max 20.30
_cell_measurement_theta_min 2.50
_cell_volume 2968.7(10)
_computing_cell_refinement 'SMART (Bruker, 2000)'
_computing_data_collection 'SMART (Bruker, 2000)'
_computing_data_reduction 'SAINT (Bruker, 2000)'
_computing_molecular_graphics SHELXTL
_computing_publication_material SHELXTL
_computing_structure_refinement SHELXTL
_computing_structure_solution 'SHELXTL (Bruker, 2000)'
_diffrn_ambient_temperature 296(2)
_diffrn_measured_fraction_theta_full 0.997
_diffrn_measured_fraction_theta_max 0.997
_diffrn_measurement_device_type 'Bruker Smart APEX II'
_diffrn_measurement_method 'phi and omega scans'
_diffrn_radiation_monochromator graphite
_diffrn_radiation_source 'sealed tube'
_diffrn_radiation_type MoK\a
_diffrn_radiation_wavelength 0.71073
_diffrn_reflns_av_R_equivalents 0.0746
_diffrn_reflns_av_sigmaI/netI 0.0922
_diffrn_reflns_limit_h_max 9
_diffrn_reflns_limit_h_min -7
_diffrn_reflns_limit_k_max 26
_diffrn_reflns_limit_k_min -23
_diffrn_reflns_limit_l_max 14
_diffrn_reflns_limit_l_min -20
_diffrn_reflns_number 14364
_diffrn_reflns_theta_full 25.00
_diffrn_reflns_theta_max 25.00
_diffrn_reflns_theta_min 2.18
_exptl_absorpt_coefficient_mu 6.452
_exptl_absorpt_correction_T_max 0.524
_exptl_absorpt_correction_T_min 0.458
_exptl_absorpt_correction_type multi-scan
_exptl_absorpt_process_details 'SADABS, Bruker(2000)'
_exptl_crystal_colour yellow-green
_exptl_crystal_density_diffrn 1.795
_exptl_crystal_density_method 'not measured'
_exptl_crystal_description needle-like
_exptl_crystal_F_000 1536
_exptl_crystal_size_max 0.30
_exptl_crystal_size_mid 0.10
_exptl_crystal_size_min 0.10
_refine_diff_density_max 1.340
_refine_diff_density_min -0.964
_refine_diff_density_rms 0.157
_refine_ls_extinction_coef 0.0026(3)
_refine_ls_extinction_expression Fc^*^=kFc[1+0.001xFc^2^\l^3^/sin(2\q)]^-1/4^
_refine_ls_extinction_method SHELXL
_refine_ls_goodness_of_fit_ref 1.007
_refine_ls_hydrogen_treatment constr
_refine_ls_matrix_type full
_refine_ls_number_parameters 326
_refine_ls_number_reflns 5202
_refine_ls_number_restraints 4
_refine_ls_restrained_S_all 1.006
_refine_ls_R_factor_all 0.0991
_refine_ls_R_factor_gt 0.0546
_refine_ls_shift/su_max 0.001
_refine_ls_shift/su_mean 0.000
_refine_ls_structure_factor_coef Fsqd
_refine_ls_weighting_details 'calc w=1/[\s^2^(Fo^2^)+(0.0723P)^2^+0.0000P] where P=(Fo^2^+2Fc^2^)/3'
_refine_ls_weighting_scheme calc
_refine_ls_wR_factor_gt 0.1298
_refine_ls_wR_factor_ref 0.1482
_reflns_number_gt 3299
_reflns_number_total 5202
_reflns_threshold_expression >2sigma(I)
_cod_data_source_file c3dt51936h.txt
_cod_data_source_block 1_2CH2Cl2
_cod_depositor_comments
;
The following automatic conversions were performed:

'_exptl_absorpt_correction_type' value 'Multi-scan' changed to
'multi-scan' according to
/usr/data/users/saulius/automatic-downloads/current/RSC/lib/dictionaries/cif_core.dic
dictionary named 'cif_core.dic' version 2.4.2 from 2011-04-26.

Automatic conversion script
Id: cif_fix_values 2281 2013-09-26 08:29:07Z andrius 
;
_cod_original_sg_symbol_H-M 'P 21/c'
_cod_database_code 7029233

loop_
_symmetry_equiv_pos_as_xyz
'x, y, z'
'-x, y+1/2, -z+1/2'
'-x, -y, -z'
'x, -y-1/2, z-1/2'

loop_
_atom_site_label
_atom_site_type_symbol
_atom_site_fract_x
_atom_site_fract_y
_atom_site_fract_z
_atom_site_U_iso_or_equiv
_atom_site_adp_type
_atom_site_occupancy
_atom_site_symmetry_multiplicity
_atom_site_calc_flag
_atom_site_refinement_flags
Pt1 Pt 0.24074(5) 0.530635(18) 0.41569(2) 0.0514(2) Uani 1 1 d .
Br1 Br 0.2669(2) 0.37994(8) 0.74637(9) 0.1067(6) Uani 1 1 d .
C11 C 0.3672(14) 0.6033(6) 0.4550(6) 0.059(3) Uani 1 1 d .
N2 N 0.1125(12) 0.4505(4) 0.3877(6) 0.059(2) Uani 1 1 d .
C13 C 0.5539(14) 0.6901(5) 0.5231(7) 0.063(3) Uani 1 1 d .
N1 N 0.2488(10) 0.4902(4) 0.5220(5) 0.053(2) Uani 1 1 d .
C2 C 0.3404(15) 0.4793(6) 0.6571(7) 0.069(3) Uani 1 1 d .
H2 H 0.3963 0.4950 0.7023 0.083 Uiso 1 1 calc R
C19 C 0.2259(13) 0.5609(5) 0.3115(7) 0.054(3) Uani 1 1 d .
C6 C 0.0834(13) 0.4146(5) 0.4471(7) 0.056(3) Uani 1 1 d .
C5 C 0.1673(13) 0.4349(5) 0.5218(6) 0.055(3) Uani 1 1 d .
C16 C 0.7688(18) 0.7794(7) 0.5972(11) 0.096(5) Uani 1 1 d .
H16 H 0.8383 0.8094 0.6217 0.115 Uiso 1 1 calc R
C21 C 0.1866(14) 0.5940(5) 0.1641(7) 0.065(3) Uani 1 1 d .
C8 C -0.0836(18) 0.3453(6) 0.3667(9) 0.086(4) Uani 1 1 d .
H8 H -0.1473 0.3096 0.3594 0.103 Uiso 1 1 calc R
C20 C 0.2108(15) 0.5775(6) 0.2463(8) 0.073(3) Uani 1 1 d .
C12 C 0.4495(13) 0.6438(5) 0.4860(7) 0.061(3) Uani 1 1 d .
C7 C -0.0115(14) 0.3619(5) 0.4389(8) 0.065(3) Uani 1 1 d .
H7 H -0.0269 0.3379 0.4812 0.078 Uiso 1 1 calc R
C9 C -0.0595(18) 0.3822(7) 0.3067(9) 0.090(4) Uani 1 1 d .
H9 H -0.1077 0.3718 0.2577 0.108 Uiso 1 1 calc R
C4 C 0.1681(14) 0.4007(5) 0.5898(7) 0.061(3) Uani 1 1 d .
H4 H 0.1096 0.3639 0.5908 0.073 Uiso 1 1 calc R
C23 C 0.262(2) 0.6553(8) 0.0616(10) 0.109(5) Uani 1 1 d .
H23 H 0.3240 0.6881 0.0452 0.131 Uiso 1 1 calc R
C3 C 0.2601(14) 0.4244(6) 0.6551(7) 0.065(3) Uani 1 1 d .
C22 C 0.2870(17) 0.6385(6) 0.1371(8) 0.088(4) Uani 1 1 d .
H22 H 0.3726 0.6575 0.1700 0.106 Uiso 1 1 calc R
C1 C 0.3346(14) 0.5113(5) 0.5876(7) 0.062(3) Uani 1 1 d .
H1 H 0.3920 0.5483 0.5867 0.074 Uiso 1 1 calc R
C15 C 0.6881(18) 0.7373(7) 0.6391(8) 0.086(4) Uani 1 1 d .
H15 H 0.7051 0.7377 0.6923 0.103 Uiso 1 1 calc R
C10 C 0.0366(14) 0.4351(5) 0.3181(7) 0.065(3) Uani 1 1 d .
H10 H 0.0487 0.4605 0.2767 0.078 Uiso 1 1 calc R
C18 C 0.6387(16) 0.7333(5) 0.4816(7) 0.072(3) Uani 1 1 d .
H18 H 0.6228 0.7327 0.4284 0.086 Uiso 1 1 calc R
C17 C 0.7459(18) 0.7767(6) 0.5185(12) 0.100(5) Uani 1 1 d .
H17 H 0.8031 0.8044 0.4899 0.120 Uiso 1 1 calc R
C14 C 0.5813(16) 0.6944(6) 0.6010(8) 0.076(4) Uani 1 1 d .
H14 H 0.5247 0.6669 0.6301 0.091 Uiso 1 1 calc R
C25 C 0.043(2) 0.5792(8) 0.0375(10) 0.116(6) Uani 1 1 d .
H25 H -0.0412 0.5593 0.0048 0.139 Uiso 1 1 calc R
C24 C 0.149(2) 0.6252(8) 0.0099(9) 0.102(5) Uani 1 1 d .
H24 H 0.1414 0.6346 -0.0419 0.123 Uiso 1 1 calc R
C26 C 0.0674(19) 0.5649(7) 0.1130(8) 0.096(4) Uani 1 1 d .
H26 H 0.0004 0.5340 0.1310 0.115 Uiso 1 1 calc R
Cl1 Cl 0.3559(6) 0.7676(2) 0.2959(3) 0.1487(19) Uani 1 1 d D
Cl2 Cl 0.0272(8) 0.7542(2) 0.3571(4) 0.172(2) Uani 1 1 d D
Cl3 Cl 0.3234(13) 0.4015(4) 0.1636(6) 0.276(5) Uani 1 1 d D
Cl4 Cl 0.6116(15) 0.4692(5) 0.1275(6) 0.303(6) Uani 1 1 d D
C01 C 0.1988(13) 0.7212(3) 0.3217(10) 0.137(7) Uani 1 1 d D
H01A H 0.1552 0.6975 0.2773 0.165 Uiso 1 1 calc R
H01B H 0.2518 0.6932 0.3598 0.165 Uiso 1 1 calc R
C02 C 0.428(3) 0.4326(14) 0.0938(7) 0.280(17) Uani 1 1 d D
H02A H 0.4580 0.4011 0.0590 0.336 Uiso 1 1 calc R
H02B H 0.3504 0.4608 0.0651 0.336 Uiso 1 1 calc R

loop_
_atom_site_aniso_label
_atom_site_aniso_U_11
_atom_site_aniso_U_22
_atom_site_aniso_U_33
_atom_site_aniso_U_23
_atom_site_aniso_U_13
_atom_site_aniso_U_12
Pt1 0.0447(3) 0.0485(3) 0.0622(3) 0.0003(2) 0.01163(18) 0.0046(2)
Br1 0.0970(11) 0.1315(14) 0.0917(11) 0.0471(10) 0.0102(8) 0.0066(9)
C11 0.054(7) 0.081(9) 0.043(7) 0.010(6) 0.008(5) 0.015(6)
N2 0.065(6) 0.047(5) 0.065(7) -0.016(5) 0.010(5) 0.012(4)
C13 0.050(7) 0.058(7) 0.082(9) -0.004(6) 0.009(6) 0.003(5)
N1 0.045(5) 0.054(5) 0.063(6) -0.003(5) 0.016(4) 0.011(4)
C2 0.066(8) 0.091(11) 0.052(8) 0.002(7) 0.010(6) 0.021(7)
C19 0.052(6) 0.055(7) 0.057(8) -0.004(6) 0.008(5) 0.003(5)
C6 0.046(6) 0.056(7) 0.068(8) -0.002(6) 0.018(5) 0.004(5)
C5 0.048(6) 0.052(7) 0.069(8) 0.015(6) 0.031(5) 0.016(5)
C16 0.086(11) 0.082(11) 0.120(15) -0.024(10) 0.003(10) 0.003(8)
C21 0.056(7) 0.059(7) 0.080(9) 0.003(7) 0.006(6) 0.012(6)
C8 0.093(10) 0.061(9) 0.105(12) -0.004(8) 0.018(9) -0.023(7)
C20 0.063(7) 0.074(9) 0.082(10) -0.013(8) 0.005(7) 0.019(6)
C12 0.040(6) 0.065(8) 0.078(9) -0.005(7) 0.010(5) -0.009(5)
C7 0.069(8) 0.042(6) 0.087(10) -0.009(6) 0.020(6) -0.011(5)
C9 0.081(10) 0.092(11) 0.095(11) -0.033(9) 0.002(8) -0.005(8)
C4 0.056(7) 0.058(7) 0.072(8) 0.010(6) 0.021(6) 0.009(5)
C23 0.117(14) 0.125(15) 0.087(12) 0.023(11) 0.015(10) -0.018(10)
C3 0.049(7) 0.075(9) 0.074(9) 0.023(7) 0.022(6) 0.027(6)
C22 0.085(10) 0.096(11) 0.082(11) 0.028(8) -0.002(8) -0.010(8)
C1 0.043(6) 0.069(8) 0.073(9) -0.017(7) 0.009(5) 0.012(5)
C15 0.095(10) 0.111(12) 0.052(8) -0.035(8) 0.018(7) -0.009(9)
C10 0.074(8) 0.059(8) 0.063(8) -0.011(6) 0.007(6) 0.004(6)
C18 0.082(9) 0.055(7) 0.080(9) -0.005(6) 0.009(7) -0.014(6)
C17 0.082(10) 0.057(9) 0.164(17) -0.019(10) 0.021(10) -0.004(7)
C14 0.070(8) 0.087(10) 0.073(10) -0.006(7) 0.024(7) -0.003(7)
C25 0.136(15) 0.095(13) 0.106(14) -0.025(11) -0.040(11) 0.046(11)
C24 0.138(15) 0.089(12) 0.081(12) 0.007(10) 0.016(11) 0.036(10)
C26 0.122(13) 0.082(10) 0.078(11) 0.016(8) -0.014(9) -0.015(9)
Cl1 0.109(4) 0.162(5) 0.176(5) 0.069(4) 0.016(3) 0.014(3)
Cl2 0.193(6) 0.109(4) 0.232(6) -0.014(4) 0.108(5) -0.012(4)
Cl3 0.298(11) 0.242(9) 0.310(11) -0.025(8) 0.146(9) 0.037(8)
Cl4 0.248(11) 0.380(15) 0.292(12) -0.126(10) 0.079(9) -0.042(9)
C01 0.189(19) 0.064(10) 0.173(18) 0.040(10) 0.086(15) 0.016(10)
C02 0.15(3) 0.43(5) 0.26(4) -0.04(4) 0.03(2) -0.07(3)

loop_
_atom_type_symbol
_atom_type_description
_atom_type_scat_dispersion_real
_atom_type_scat_dispersion_imag
_atom_type_scat_source
C C 0.0033 0.0016 'International Tables Vol C Tables 4.2.6.8 and 6.1.1.4'
H H 0.0000 0.0000 'International Tables Vol C Tables 4.2.6.8 and 6.1.1.4'
N N 0.0061 0.0033 'International Tables Vol C Tables 4.2.6.8 and 6.1.1.4'
Cl Cl 0.1484 0.1585 'International Tables Vol C Tables 4.2.6.8 and 6.1.1.4'
Br Br -0.2901 2.4595 'International Tables Vol C Tables 4.2.6.8 and 6.1.1.4'
Pt Pt -1.7033 8.3905 'International Tables Vol C Tables 4.2.6.8 and 6.1.1.4'

loop_
_geom_angle_atom_site_label_1
_geom_angle_atom_site_label_2
_geom_angle_atom_site_label_3
_geom_angle
C19 Pt1 C11 91.7(4)
C19 Pt1 N2 95.1(4)
C11 Pt1 N2 173.1(4)
C19 Pt1 N1 174.3(4)
C11 Pt1 N1 93.9(4)
N2 Pt1 N1 79.3(4)
C12 C11 Pt1 172.8(10)
C10 N2 C6 117.8(10)
C10 N2 Pt1 125.9(8)
C6 N2 Pt1 115.6(7)
C14 C13 C18 116.1(11)
C14 C13 C12 122.3(12)
C18 C13 C12 121.5(12)
C1 N1 C5 119.6(10)
C1 N1 Pt1 126.0(8)
C5 N1 Pt1 114.2(7)
C3 C2 C1 116.7(11)
C3 C2 H2 121.7
C1 C2 H2 121.7
C20 C19 Pt1 176.8(11)
N2 C6 C7 123.0(11)
N2 C6 C5 114.9(9)
C7 C6 C5 122.1(11)
N1 C5 C4 120.7(10)
N1 C5 C6 115.6(9)
C4 C5 C6 123.8(10)
C15 C16 C17 119.4(14)
C15 C16 H16 120.3
C17 C16 H16 120.3
C22 C21 C26 118.2(13)
C22 C21 C20 119.7(12)
C26 C21 C20 122.0(12)
C9 C8 C7 118.6(12)
C9 C8 H8 120.7
C7 C8 H8 120.7
C19 C20 C21 176.1(13)
C11 C12 C13 177.4(12)
C6 C7 C8 118.7(12)
C6 C7 H7 120.6
C8 C7 H7 120.6
C8 C9 C10 120.3(13)
C8 C9 H9 119.8
C10 C9 H9 119.8
C3 C4 C5 117.1(11)
C3 C4 H4 121.5
C5 C4 H4 121.5
C24 C23 C22 121.9(16)
C24 C23 H23 119.0
C22 C23 H23 119.0
C2 C3 C4 123.5(11)
C2 C3 Br1 118.1(10)
C4 C3 Br1 118.5(10)
C21 C22 C23 120.1(14)
C21 C22 H22 120.0
C23 C22 H22 120.0
N1 C1 C2 122.4(11)
N1 C1 H1 118.8
C2 C1 H1 118.8
C16 C15 C14 118.9(13)
C16 C15 H15 120.5
C14 C15 H15 120.5
N2 C10 C9 121.3(12)
N2 C10 H10 119.3
C9 C10 H10 119.3
C17 C18 C13 121.0(14)
C17 C18 H18 119.5
C13 C18 H18 119.5
C16 C17 C18 120.7(15)
C16 C17 H17 119.7
C18 C17 H17 119.7
C13 C14 C15 123.9(13)
C13 C14 H14 118.1
C15 C14 H14 118.1
C26 C25 C24 118.2(15)
C26 C25 H25 120.9
C24 C25 H25 120.9
C23 C24 C25 118.1(16)
C23 C24 H24 120.9
C25 C24 H24 120.9
C25 C26 C21 123.1(15)
C25 C26 H26 118.4
C21 C26 H26 118.4
Cl2 C01 Cl1 116.5(5)
Cl2 C01 H01A 108.2
Cl1 C01 H01A 108.2
Cl2 C01 H01B 108.2
Cl1 C01 H01B 108.2
H01A C01 H01B 107.3
Cl4 C02 Cl3 112.7(9)
Cl4 C02 H02A 109.0
Cl3 C02 H02A 109.0
Cl4 C02 H02B 109.0
Cl3 C02 H02B 109.0
H02A C02 H02B 107.8

loop_
_geom_bond_atom_site_label_1
_geom_bond_atom_site_label_2
_geom_bond_distance
Pt1 C19 1.941(12)
Pt1 C11 1.966(13)
Pt1 N2 2.063(9)
Pt1 N1 2.066(9)
Br1 C3 1.877(11)
C11 C12 1.196(14)
N2 C10 1.344(13)
N2 C6 1.346(13)
C13 C14 1.367(16)
C13 C18 1.402(15)
C13 C12 1.418(15)
N1 C1 1.352(13)
N1 C5 1.373(13)
C2 C3 1.361(16)
C2 C1 1.409(15)
C2 H2 0.9300
C19 C20 1.197(15)
C6 C7 1.375(14)
C6 C5 1.472(15)
C5 C4 1.414(14)
C16 C15 1.372(19)
C16 C17 1.38(2)
C16 H16 0.9300
C21 C22 1.365(16)
C21 C26 1.376(16)
C21 C20 1.482(17)
C8 C9 1.360(18)
C8 C7 1.381(16)
C8 H8 0.9300
C7 H7 0.9300
C9 C10 1.388(16)
C9 H9 0.9300
C4 C3 1.388(15)
C4 H4 0.9300
C23 C24 1.366(19)
C23 C22 1.372(18)
C23 H23 0.9300
C22 H22 0.9300
C1 H1 0.9300
C15 C14 1.382(17)
C15 H15 0.9300
C10 H10 0.9300
C18 C17 1.384(17)
C18 H18 0.9300
C17 H17 0.9300
C14 H14 0.9300
C25 C26 1.358(18)
C25 C24 1.42(2)
C25 H25 0.9300
C24 H24 0.9300
C26 H26 0.9300
Cl1 C01 1.681(2)
Cl2 C01 1.680(2)
Cl3 C02 1.680(2)
Cl4 C02 1.679(2)
C01 H01A 0.9700
C01 H01B 0.9700
C02 H02A 0.9700
C02 H02B 0.9700
